data_4026781
loop_
_publ_author_name
'Lijuan Jiao'
'Weidong Pang'
'Jinyuan Zhou'
'Yun Wei'
'Xiaolong Mu'
'Guifeng Bai'
'Erhong Hao'

_publ_section_title
;
 Regioselective Stepwise Bromination of Boron Dipyrromethene (BODIPY) Dyes
;
_journal_name_full 'Journal of Organic Chemistry'
_journal_page_first 9988
_journal_page_last 9996
_journal_paper_doi 10.1021/jo201754m
_journal_volume 76
_journal_year 2011
_chemical_formula_sum 'C16 H11 B Br2 F2 N2 O'
_chemical_formula_weight 455.90
_chemical_name_systematic
; 
 ? 
;
_space_group_IT_number 14
_symmetry_cell_setting monoclinic
_symmetry_space_group_name_Hall '-P 2yn'
_symmetry_space_group_name_H-M 'P 1 21/n 1'
_atom_sites_solution_hydrogens geom
_atom_sites_solution_primary direct
_atom_sites_solution_secondary difmap
_audit_creation_method SHELXL-97
_cell_angle_alpha 90.00
_cell_angle_beta 90.743(8)
_cell_angle_gamma 90.00
_cell_formula_units_Z 4
_cell_length_a 7.346(4)
_cell_length_b 10.948(6)
_cell_length_c 20.674(12)
_cell_measurement_reflns_used 2468
_cell_measurement_temperature 293(2)
_cell_measurement_theta_max 22.77
_cell_measurement_theta_min 2.71
_cell_volume 1662.5(16)
_computing_cell_refinement 'Bruker SMART'
_computing_data_collection 'Bruker SMART'
_computing_data_reduction 'Bruker SAINT'
_computing_molecular_graphics 'Bruker SHELXTL'
_computing_publication_material 'Bruker SHELXTL'
_computing_structure_refinement 'SHELXL-97 (Sheldrick, 1997)'
_computing_structure_solution 'SHELXS-97 (Sheldrick, 1990)'
_diffrn_ambient_temperature 293(2)
_diffrn_measured_fraction_theta_full 0.979
_diffrn_measured_fraction_theta_max 0.979
_diffrn_measurement_device_type 'CCD area detector'
_diffrn_measurement_method 'phi and omega scans'
_diffrn_radiation_monochromator graphite
_diffrn_radiation_source 'fine-focus sealed tube'
_diffrn_radiation_type MoK\a
_diffrn_radiation_wavelength 0.71073
_diffrn_reflns_av_R_equivalents 0.0000
_diffrn_reflns_av_sigmaI/netI 0.1463
_diffrn_reflns_limit_h_max 9
_diffrn_reflns_limit_h_min -9
_diffrn_reflns_limit_k_max 14
_diffrn_reflns_limit_k_min -14
_diffrn_reflns_limit_l_max 26
_diffrn_reflns_limit_l_min -26
_diffrn_reflns_number 13649
_diffrn_reflns_theta_full 27.59
_diffrn_reflns_theta_max 27.59
_diffrn_reflns_theta_min 1.97
_exptl_absorpt_coefficient_mu 4.901
_exptl_absorpt_correction_T_max 0.5470
_exptl_absorpt_correction_T_min 0.4259
_exptl_absorpt_correction_type multi-scan
_exptl_absorpt_process_details 'Semi-empirical from equivalents'
_exptl_crystal_colour red
_exptl_crystal_density_diffrn 1.821
_exptl_crystal_description block
_exptl_crystal_F_000 888
_exptl_crystal_size_max 0.21
_exptl_crystal_size_mid 0.20
_exptl_crystal_size_min 0.14
_refine_diff_density_max 1.104
_refine_diff_density_min -1.104
_refine_diff_density_rms 0.161
_refine_ls_extinction_method none
_refine_ls_goodness_of_fit_ref 0.999
_refine_ls_hydrogen_treatment constr
_refine_ls_matrix_type full
_refine_ls_number_parameters 219
_refine_ls_number_reflns 13649
_refine_ls_number_restraints 0
_refine_ls_restrained_S_all 0.999
_refine_ls_R_factor_all 0.1707
_refine_ls_R_factor_gt 0.0801
_refine_ls_shift/su_max 0.000
_refine_ls_shift/su_mean 0.000
_refine_ls_structure_factor_coef Fsqd
_refine_ls_weighting_details 'calc w=1/[\s^2^(Fo^2^)+(0.1032P)^2^+2.7578P] where P=(Fo^2^+2Fc^2^)/3'
_refine_ls_weighting_scheme calc
_refine_ls_wR_factor_gt 0.2032
_refine_ls_wR_factor_ref 0.2510
_reflns_number_gt 6540
_reflns_number_total 13649
_reflns_threshold_expression >2sigma(I)
_cod_data_source_file jo201754m_si_005.cif
_cod_data_source_block BODIPY3b
_cod_original_cell_volume 1662.6(16)
_cod_original_sg_symbol_H-M 'P 1 21/n 1 '
_cod_database_code 4026781

loop_
_symmetry_equiv_pos_as_xyz
'x, y, z'
'-x+1/2, y+1/2, -z+1/2'
'-x, -y, -z'
'x-1/2, -y-1/2, z-1/2'

loop_
_atom_site_label
_atom_site_type_symbol
_atom_site_fract_x
_atom_site_fract_y
_atom_site_fract_z
_atom_site_U_iso_or_equiv
_atom_site_adp_type
_atom_site_occupancy
_atom_site_symmetry_multiplicity
_atom_site_calc_flag
_atom_site_refinement_flags
C1 C -0.0449(10) 0.3496(6) 0.1002(4) 0.0507(18) Uani 1 1 d .
H1 H -0.0777 0.3386 0.0570 0.061 Uiso 1 1 calc R
C2 C -0.1474(9) 0.3128(5) 0.1539(3) 0.0478(17) Uani 1 1 d .
C3 C -0.0535(9) 0.3496(5) 0.2096(3) 0.0446(17) Uani 1 1 d .
H3 H -0.0911 0.3384 0.2520 0.054 Uiso 1 1 calc R
C4 C 0.1104(9) 0.4074(5) 0.1899(3) 0.0405(15) Uani 1 1 d .
C5 C 0.2530(8) 0.4601(5) 0.2246(3) 0.0354(14) Uani 1 1 d .
C6 C 0.3949(9) 0.5165(5) 0.1933(3) 0.0373(14) Uani 1 1 d .
C7 C 0.5593(9) 0.5702(5) 0.2162(3) 0.0422(16) Uani 1 1 d .
H7 H 0.5975 0.5773 0.2591 0.051 Uiso 1 1 calc R
C8 C 0.6502(9) 0.6092(5) 0.1631(3) 0.0454(16) Uani 1 1 d .
C9 C 0.5508(10) 0.5764(6) 0.1087(3) 0.0506(19) Uani 1 1 d .
H9 H 0.5861 0.5912 0.0664 0.061 Uiso 1 1 calc R
C10 C 0.2515(8) 0.4602(5) 0.2971(3) 0.0377(15) Uani 1 1 d .
C11 C 0.2209(8) 0.3538(5) 0.3322(3) 0.0396(15) Uani 1 1 d .
H11 H 0.1990 0.2807 0.3105 0.048 Uiso 1 1 calc R
C12 C 0.2228(9) 0.3562(6) 0.3986(3) 0.0482(17) Uani 1 1 d .
H12 H 0.2106 0.2838 0.4216 0.058 Uiso 1 1 calc R
C13 C 0.2427(9) 0.4655(6) 0.4315(3) 0.0439(16) Uani 1 1 d .
C14 C 0.2674(9) 0.5720(5) 0.3977(3) 0.0471(17) Uani 1 1 d .
H14 H 0.2805 0.6458 0.4196 0.056 Uiso 1 1 calc R
C15 C 0.2729(8) 0.5692(5) 0.3308(3) 0.0420(16) Uani 1 1 d .
H15 H 0.2913 0.6413 0.3081 0.050 Uiso 1 1 calc R
C16 C 0.2521(12) 0.5694(7) 0.5344(4) 0.081(3) Uani 1 1 d .
H16A H 0.3724 0.6029 0.5312 0.121 Uiso 1 1 calc R
H16B H 0.2254 0.5536 0.5789 0.121 Uiso 1 1 calc R
H16C H 0.1653 0.6267 0.5170 0.121 Uiso 1 1 calc R
B1 B 0.2536(13) 0.4660(8) 0.0787(4) 0.055(2) Uani 1 1 d .
O1 O 0.2416(7) 0.4563(4) 0.4980(2) 0.0649(14) Uani 1 1 d .
F1 F 0.1766(7) 0.5575(4) 0.04146(19) 0.0787(13) Uani 1 1 d .
F2 F 0.3308(7) 0.3773(4) 0.03964(18) 0.0785(13) Uani 1 1 d .
Br1 Br -0.36608(11) 0.22660(7) 0.14791(4) 0.0665(3) Uani 1 1 d .
Br2 Br 0.87234(10) 0.69492(7) 0.16085(4) 0.0646(3) Uani 1 1 d .
N1 N 0.1102(8) 0.4043(4) 0.1223(2) 0.0427(13) Uani 1 1 d .
N2 N 0.3944(8) 0.5193(4) 0.1256(3) 0.0436(13) Uani 1 1 d .

loop_
_atom_site_aniso_label
_atom_site_aniso_U_11
_atom_site_aniso_U_22
_atom_site_aniso_U_33
_atom_site_aniso_U_23
_atom_site_aniso_U_13
_atom_site_aniso_U_12
C1 0.071(5) 0.035(4) 0.046(5) -0.001(3) -0.015(4) 0.002(3)
C2 0.053(4) 0.036(3) 0.055(4) -0.001(3) -0.020(4) 0.009(3)
C3 0.055(4) 0.030(3) 0.049(4) -0.006(3) 0.001(4) -0.002(3)
C4 0.059(4) 0.037(3) 0.026(4) 0.003(3) 0.002(3) 0.010(3)
C5 0.047(4) 0.029(3) 0.030(4) 0.006(3) -0.003(3) 0.005(3)
C6 0.048(4) 0.030(3) 0.034(4) 0.002(3) 0.007(3) 0.000(3)
C7 0.056(4) 0.033(3) 0.038(4) -0.005(3) 0.004(3) 0.006(3)
C8 0.055(4) 0.034(3) 0.048(4) 0.006(3) 0.019(4) 0.004(3)
C9 0.075(5) 0.036(4) 0.042(5) 0.005(3) 0.006(4) 0.023(4)
C10 0.042(4) 0.032(3) 0.038(4) 0.002(3) -0.004(3) -0.004(3)
C11 0.049(4) 0.034(3) 0.036(4) -0.001(3) 0.002(3) -0.010(3)
C12 0.052(4) 0.048(4) 0.044(5) 0.010(3) 0.000(3) -0.013(3)
C13 0.060(4) 0.043(4) 0.028(4) -0.007(3) 0.001(3) -0.008(3)
C14 0.062(4) 0.031(4) 0.048(5) -0.007(3) -0.004(3) -0.002(3)
C15 0.052(4) 0.037(4) 0.038(4) 0.005(3) 0.010(3) -0.004(3)
C16 0.124(8) 0.083(6) 0.036(5) -0.018(4) 0.006(5) -0.020(5)
B1 0.083(6) 0.049(5) 0.034(5) -0.002(4) 0.015(5) -0.005(4)
O1 0.107(4) 0.057(3) 0.031(3) 0.003(3) 0.004(3) -0.016(3)
F1 0.118(4) 0.069(3) 0.049(3) 0.027(2) -0.017(3) -0.010(3)
F2 0.130(4) 0.067(3) 0.039(2) -0.016(2) 0.011(3) -0.002(3)
Br1 0.0549(5) 0.0671(5) 0.0770(6) -0.0128(4) -0.0173(4) -0.0021(4)
Br2 0.0538(5) 0.0643(5) 0.0760(6) 0.0138(4) 0.0172(4) -0.0020(4)
N1 0.062(4) 0.034(3) 0.032(3) 0.003(2) -0.001(3) 0.001(3)
N2 0.059(4) 0.038(3) 0.034(3) 0.003(2) 0.011(3) 0.000(3)

loop_
_atom_type_symbol
_atom_type_description
_atom_type_scat_dispersion_real
_atom_type_scat_dispersion_imag
_atom_type_scat_source
C C 0.0033 0.0016 'International Tables Vol C Tables 4.2.6.8 and 6.1.1.4'
H H 0.0000 0.0000 'International Tables Vol C Tables 4.2.6.8 and 6.1.1.4'
B B 0.0013 0.0007 'International Tables Vol C Tables 4.2.6.8 and 6.1.1.4'
O O 0.0106 0.0060 'International Tables Vol C Tables 4.2.6.8 and 6.1.1.4'
F F 0.0171 0.0103 'International Tables Vol C Tables 4.2.6.8 and 6.1.1.4'
Br Br -0.2901 2.4595 'International Tables Vol C Tables 4.2.6.8 and 6.1.1.4'
N N 0.0061 0.0033 'International Tables Vol C Tables 4.2.6.8 and 6.1.1.4'

loop_
_geom_angle_atom_site_label_1
_geom_angle_atom_site_label_2
_geom_angle_atom_site_label_3
_geom_angle
N1 C1 C2 108.4(6)
N1 C1 H1 125.8
C2 C1 H1 125.8
C3 C2 C1 107.7(6)
C3 C2 Br1 128.1(6)
C1 C2 Br1 124.2(5)
C2 C3 C4 107.7(6)
C2 C3 H3 126.2
C4 C3 H3 126.2
C5 C4 N1 121.2(6)
C5 C4 C3 132.3(6)
N1 C4 C3 106.6(6)
C6 C5 C4 120.9(6)
C6 C5 C10 118.9(6)
C4 C5 C10 120.1(5)
C5 C6 N2 119.1(6)
C5 C6 C7 132.3(6)
N2 C6 C7 108.5(5)
C8 C7 C6 106.5(6)
C8 C7 H7 126.8
C6 C7 H7 126.8
C7 C8 C9 108.4(6)
C7 C8 Br2 127.6(5)
C9 C8 Br2 124.0(5)
N2 C9 C8 110.5(6)
N2 C9 H9 124.7
C8 C9 H9 124.7
C15 C10 C11 118.3(6)
C15 C10 C5 120.0(5)
C11 C10 C5 121.6(5)
C12 C11 C10 120.4(6)
C12 C11 H11 119.8
C10 C11 H11 119.8
C11 C12 C13 120.6(6)
C11 C12 H12 119.7
C13 C12 H12 119.7
C14 C13 O1 124.9(6)
C14 C13 C12 119.8(6)
O1 C13 C12 115.2(6)
C13 C14 C15 119.7(6)
C13 C14 H14 120.2
C15 C14 H14 120.2
C14 C15 C10 121.1(6)
C14 C15 H15 119.5
C10 C15 H15 119.5
O1 C16 H16A 109.5
O1 C16 H16B 109.5
H16A C16 H16B 109.5
O1 C16 H16C 109.5
H16A C16 H16C 109.5
H16B C16 H16C 109.5
F1 B1 F2 110.5(6)
F1 B1 N2 110.3(6)
F2 B1 N2 111.0(7)
F1 B1 N1 111.4(7)
F2 B1 N1 108.6(6)
N2 B1 N1 104.9(6)
C13 O1 C16 116.9(5)
C1 N1 C4 109.7(6)
C1 N1 B1 124.6(6)
C4 N1 B1 125.4(6)
C9 N2 C6 106.0(5)
C9 N2 B1 125.5(6)
C6 N2 B1 128.4(6)

loop_
_geom_bond_atom_site_label_1
_geom_bond_atom_site_label_2
_geom_bond_distance
C1 N1 1.361(8)
C1 C2 1.408(9)
C1 H1 0.9300
C2 C3 1.395(8)
C2 Br1 1.866(7)
C3 C4 1.424(9)
C3 H3 0.9300
C4 C5 1.387(8)
C4 N1 1.398(7)
C5 C6 1.381(8)
C5 C10 1.499(8)
C6 N2 1.398(8)
C6 C7 1.419(8)
C7 C8 1.362(8)
C7 H7 0.9300
C8 C9 1.379(9)
C8 Br2 1.883(7)
C9 N2 1.358(8)
C9 H9 0.9300
C10 C15 1.390(8)
C10 C11 1.392(8)
C11 C12 1.372(8)
C11 H11 0.9300
C12 C13 1.384(9)
C12 H12 0.9300
C13 C14 1.373(9)
C13 O1 1.379(7)
C14 C15 1.384(8)
C14 H14 0.9300
C15 H15 0.9300
C16 O1 1.450(8)
C16 H16A 0.9600
C16 H16B 0.9600
C16 H16C 0.9600
B1 F1 1.381(9)
B1 F2 1.389(9)
B1 N2 1.525(10)
B1 N1 1.550(10)

loop_
_geom_torsion_atom_site_label_1
_geom_torsion_atom_site_label_2
_geom_torsion_atom_site_label_3
_geom_torsion_atom_site_label_4
_geom_torsion
N1 C1 C2 C3 1.8(7)
N1 C1 C2 Br1 -176.8(4)
C1 C2 C3 C4 -1.2(7)
Br1 C2 C3 C4 177.3(4)
C2 C3 C4 C5 -179.7(6)
C2 C3 C4 N1 0.3(6)
N1 C4 C5 C6 3.3(9)
C3 C4 C5 C6 -176.7(6)
N1 C4 C5 C10 -178.9(5)
C3 C4 C5 C10 1.2(10)
C4 C5 C6 N2 -0.5(8)
C10 C5 C6 N2 -178.4(5)
C4 C5 C6 C7 -175.8(6)
C10 C5 C6 C7 6.3(10)
C5 C6 C7 C8 178.5(6)
N2 C6 C7 C8 2.8(6)
C6 C7 C8 C9 -2.7(7)
C6 C7 C8 Br2 176.9(4)
C7 C8 C9 N2 1.6(7)
Br2 C8 C9 N2 -178.0(4)
C6 C5 C10 C15 51.4(8)
C4 C5 C10 C15 -126.5(6)
C6 C5 C10 C11 -131.5(6)
C4 C5 C10 C11 50.6(8)
C15 C10 C11 C12 -3.8(9)
C5 C10 C11 C12 179.1(6)
C10 C11 C12 C13 4.4(10)
C11 C12 C13 C14 -2.4(10)
C11 C12 C13 O1 179.7(6)
O1 C13 C14 C15 177.5(6)
C12 C13 C14 C15 -0.2(10)
C13 C14 C15 C10 0.8(10)
C11 C10 C15 C14 1.2(9)
C5 C10 C15 C14 178.4(6)
C14 C13 O1 C16 5.5(10)
C12 C13 O1 C16 -176.7(7)
C2 C1 N1 C4 -1.6(7)
C2 C1 N1 B1 -175.4(6)
C5 C4 N1 C1 -179.1(5)
C3 C4 N1 C1 0.8(6)
C5 C4 N1 B1 -5.4(9)
C3 C4 N1 B1 174.6(6)
F1 B1 N1 C1 57.6(9)
F2 B1 N1 C1 -64.4(9)
N2 B1 N1 C1 176.9(5)
F1 B1 N1 C4 -115.3(7)
F2 B1 N1 C4 122.8(6)
N2 B1 N1 C4 4.1(9)
C8 C9 N2 C6 0.2(7)
C8 C9 N2 B1 -177.7(6)
C5 C6 N2 C9 -178.2(5)
C7 C6 N2 C9 -1.9(6)
C5 C6 N2 B1 -0.3(9)
C7 C6 N2 B1 176.0(6)
F1 B1 N2 C9 -63.7(9)
F2 B1 N2 C9 59.1(8)
N1 B1 N2 C9 176.2(5)
F1 B1 N2 C6 118.8(7)
F2 B1 N2 C6 -118.4(7)
N1 B1 N2 C6 -1.3(9)
